data_7038291
loop_
_publ_author_name
'Bushuev, Mark B.'
'Pishchur, Denis P.'
'Logvinenko, Vladimir A.'
'Gatilov, Yuri V.'
'Korolkov, Ilya V.'
'Shundrina, Inna K.'
'Nikolaenkova, Elena B.'
'Krivopalov, Viktor P.'

_publ_section_title
;
 A mononuclear iron(ii) complex: cooperativity, kinetics and activation
 energy of the solvent-dependent spin transition.
;
_journal_issue 1
_journal_name_full 'Dalton transactions (Cambridge, England : 2003)'
_journal_page_first 107
_journal_page_last 120
_journal_paper_doi 10.1039/c5dt03750f
_journal_volume 45
_journal_year 2015
_chemical_formula_moiety
; 
C30 H30 Fe N10 2+, 2(B F4 1-), 0.41(C2 H6 O), 0.4(H2 O) 
;
_chemical_formula_sum 'C30.82 H33.26 B2 F8 Fe N10 O0.81'
_chemical_formula_weight 786.20
_chemical_name_systematic
'bis(4-(3,5-dimethyl-1H-pyrazol-1-yl)-2-(pyridin-2-yl)-6-methylpyrimidine)-iron(ii) bis(tetrafluoroborate) hemi(ethanol hydrate)'
_space_group_crystal_system monoclinic
_space_group_IT_number 15
_space_group_name_Hall '-C 2yc'
_space_group_name_H-M_alt 'C 1 2/c 1'
_symmetry_space_group_name_Hall '-C 2yc'
_symmetry_space_group_name_H-M 'C 1 2/c 1'
_atom_sites_solution_hydrogens mixed
_atom_sites_solution_primary direct
_atom_sites_solution_secondary difmap
_audit_creation_method SHELXL-2014/7
_audit_update_record
;
2015-10-23 deposited with the CCDC.
2015-11-11 downloaded from the CCDC.
;
_cell_angle_alpha 90
_cell_angle_beta 93.444(4)
_cell_angle_gamma 90
_cell_formula_units_Z 8
_cell_length_a 46.241(3)
_cell_length_b 8.2140(5)
_cell_length_c 18.5849(10)
_cell_measurement_reflns_used 9967
_cell_measurement_temperature 296(2)
_cell_measurement_theta_max 25.24
_cell_measurement_theta_min 2.42
_cell_volume 7046.2(7)
_computing_cell_refinement 'Bruker SAINT'
_computing_data_collection 'Bruker APEX2'
_computing_data_reduction 'Bruker SAINT'
_computing_molecular_graphics 'Bruker SHELXTL'
_computing_publication_material 'Bruker SHELXTL'
_computing_structure_refinement 'SHELXL-2014/7 (Sheldrick, 2014)'
_computing_structure_solution 'SHELXS-97 (Sheldrick, 2008)'
_diffrn_ambient_temperature 296(2)
_diffrn_measured_fraction_theta_full 0.993
_diffrn_measured_fraction_theta_max 0.985
_diffrn_measurement_device_type 'Bruker APEX-II CCD'
_diffrn_measurement_method '\f and \w scans'
_diffrn_radiation_type MoK\a
_diffrn_radiation_wavelength 0.71073
_diffrn_reflns_av_R_equivalents 0.0475
_diffrn_reflns_av_unetI/netI 0.0337
_diffrn_reflns_laue_measured_fraction_full 0.993
_diffrn_reflns_laue_measured_fraction_max 0.985
_diffrn_reflns_limit_h_max 55
_diffrn_reflns_limit_h_min -54
_diffrn_reflns_limit_k_max 9
_diffrn_reflns_limit_k_min -9
_diffrn_reflns_limit_l_max 20
_diffrn_reflns_limit_l_min -22
_diffrn_reflns_number 50445
_diffrn_reflns_point_group_measured_fraction_full 0.993
_diffrn_reflns_point_group_measured_fraction_max 0.985
_diffrn_reflns_theta_full 25.242
_diffrn_reflns_theta_max 25.418
_diffrn_reflns_theta_min 2.519
_diffrn_source 'fine-focus sealed tube'
_exptl_absorpt_coefficient_mu 0.512
_exptl_absorpt_correction_T_max 0.9118
_exptl_absorpt_correction_T_min 0.8309
_exptl_absorpt_correction_type multi-scan
_exptl_absorpt_process_details SADABS-2008/1
_exptl_crystal_colour red
_exptl_crystal_density_diffrn 1.482
_exptl_crystal_description block
_exptl_crystal_F_000 3221
_exptl_crystal_size_max 0.210
_exptl_crystal_size_mid 0.200
_exptl_crystal_size_min 0.096
_refine_diff_density_max 0.778
_refine_diff_density_min -0.463
_refine_diff_density_rms 0.077
_refine_ls_extinction_method none
_refine_ls_goodness_of_fit_ref 1.108
_refine_ls_hydrogen_treatment mixed
_refine_ls_matrix_type full
_refine_ls_number_parameters 536
_refine_ls_number_reflns 6402
_refine_ls_number_restraints 84
_refine_ls_restrained_S_all 1.133
_refine_ls_R_factor_all 0.0928
_refine_ls_R_factor_gt 0.0715
_refine_ls_shift/su_max 0.005
_refine_ls_shift/su_mean 0.000
_refine_ls_structure_factor_coef Fsqd
_refine_ls_weighting_details 'w=1/[\s^2^(Fo^2^)+(0.0731P)^2^+47.4560P] where P=(Fo^2^+2Fc^2^)/3'
_refine_ls_weighting_scheme calc
_refine_ls_wR_factor_gt 0.1863
_refine_ls_wR_factor_ref 0.1986
_reflns_Friedel_coverage 0.000
_reflns_number_gt 5086
_reflns_number_total 6402
_reflns_threshold_expression 'I > 2\s(I)'
_cod_data_source_file c5dt03750f2.cif
_cod_data_source_block 1ELSo2572
_cod_original_cell_volume 7046.3(7)
_cod_database_code 7038291
_shelx_shelxl_version_number 2014/7
_shelx_space_group_comment
;
The symmetry employed for this shelxl refinement is uniquely defined
by the following loop, which should always be used as a source of
symmetry information in preference to the above space-group names.
They are only intended as comments.
;
_shelx_estimated_absorpt_t_min 0.900
_shelx_estimated_absorpt_t_max 0.952

loop_
_space_group_symop_operation_xyz
'x, y, z'
'-x, y, -z+1/2'
'x+1/2, y+1/2, z'
'-x+1/2, y+1/2, -z+1/2'
'-x, -y, -z'
'x, -y, z-1/2'
'-x+1/2, -y+1/2, -z'
'x+1/2, -y+1/2, z-1/2'

loop_
_atom_site_label
_atom_site_type_symbol
_atom_site_fract_x
_atom_site_fract_y
_atom_site_fract_z
_atom_site_U_iso_or_equiv
_atom_site_adp_type
_atom_site_occupancy
_atom_site_site_symmetry_order
_atom_site_calc_flag
_atom_site_refinement_flags_posn
_atom_site_refinement_flags_adp
_atom_site_refinement_flags_occupancy
_atom_site_disorder_assembly
_atom_site_disorder_group
Fe1 Fe 0.87869(2) 0.23666(7) 0.13207(3) 0.0277(2) Uani 1 1 d . . . . .
N1 N 0.79409(8) 0.2867(6) 0.0596(2) 0.0464(11) Uani 1 1 d . . . . .
C1 C 0.82270(9) 0.2872(6) 0.0688(2) 0.0339(10) Uani 1 1 d . . . . .
N2 N 0.83780(7) 0.2394(4) 0.12970(18) 0.0282(8) Uani 1 1 d . . . . .
C2 C 0.82309(9) 0.1889(6) 0.1851(2) 0.0328(10) Uani 1 1 d . . . . .
N3 N 0.87044(7) 0.3167(5) 0.03229(19) 0.0306(8) Uani 1 1 d . . . . .
C3 C 0.79326(10) 0.1842(7) 0.1808(3) 0.0424(12) Uani 1 1 d . . . . .
H3 H 0.7829 0.1480 0.2190 0.051 Uiso 1 1 calc R U . . .
N4 N 0.84230(8) 0.1470(5) 0.2440(2) 0.0358(9) Uani 1 1 d . . . . .
C4 C 0.77955(10) 0.2362(7) 0.1165(3) 0.0481(13) Uani 1 1 d . . . . .
N5 N 0.87179(8) 0.1647(5) 0.23270(19) 0.0318(8) Uani 1 1 d . . . . .
C5 C 0.74730(12) 0.2441(12) 0.1082(4) 0.085(3) Uani 1 1 d . . . . .
H5A H 0.7409 0.3508 0.1212 0.127 Uiso 1 1 calc R U . . .
H5B H 0.7392 0.1647 0.1391 0.127 Uiso 1 1 calc R U . . .
H5C H 0.7410 0.2219 0.0590 0.127 Uiso 1 1 calc R U . . .
C6 C 0.84180(10) 0.3342(6) 0.0125(2) 0.0354(10) Uani 1 1 d . . . . .
N6 N 0.96298(8) 0.3773(6) 0.1605(2) 0.0455(11) Uani 1 1 d . . . . .
N7 N 0.91954(7) 0.2335(4) 0.13306(19) 0.0284(8) Uani 1 1 d . . . . .
C7 C 0.83195(11) 0.3910(7) -0.0544(3) 0.0475(13) Uani 1 1 d . . . . .
H7 H 0.8122 0.4049 -0.0656 0.057 Uiso 1 1 calc R U . . .
N8 N 0.88679(7) 0.4578(5) 0.17080(19) 0.0306(8) Uani 1 1 d . . . . .
C8 C 0.85210(12) 0.4271(8) -0.1048(3) 0.0560(15) Uani 1 1 d . . . . .
H8 H 0.8461 0.4643 -0.1506 0.067 Uiso 1 1 calc R U . . .
N9 N 0.91497(8) -0.0160(5) 0.0861(2) 0.0356(9) Uani 1 1 d . . . . .
C9 C 0.88101(12) 0.4069(7) -0.0858(3) 0.0493(13) Uani 1 1 d . . . . .
H9 H 0.8948 0.4308 -0.1186 0.059 Uiso 1 1 calc R U . . .
N10 N 0.88553(8) 0.0142(5) 0.09301(19) 0.0319(8) Uani 1 1 d . . . . .
C10 C 0.88950(10) 0.3515(6) -0.0182(3) 0.0385(11) Uani 1 1 d . . . . .
H10 H 0.9092 0.3373 -0.0064 0.046 Uiso 1 1 calc R U . . .
C11 C 0.88515(10) 0.1415(6) 0.2966(3) 0.0384(11) Uani 1 1 d . . . . .
C12 C 0.86521(12) 0.1047(7) 0.3482(3) 0.0504(14) Uani 1 1 d . . . . .
H12 H 0.8696 0.0809 0.3966 0.060 Uiso 1 1 calc R U . . .
C13 C 0.83842(11) 0.1104(7) 0.3144(3) 0.0474(13) Uani 1 1 d . . . . .
C14 C 0.91728(11) 0.1579(7) 0.3092(3) 0.0467(13) Uani 1 1 d . . . . .
H14A H 0.9266 0.1171 0.2681 0.070 Uiso 1 1 calc R U . . .
H14B H 0.9237 0.0966 0.3512 0.070 Uiso 1 1 calc R U . . .
H14C H 0.9222 0.2705 0.3164 0.070 Uiso 1 1 calc R U . . .
C15 C 0.80931(13) 0.0874(11) 0.3439(3) 0.075(2) Uani 1 1 d . . . . .
H15A H 0.7989 0.1884 0.3413 0.113 Uiso 1 1 calc R U . . .
H15B H 0.8117 0.0528 0.3933 0.113 Uiso 1 1 calc R U . . .
H15C H 0.7987 0.0062 0.3162 0.113 Uiso 1 1 calc R U . . .
C16 C 0.93452(9) 0.3650(6) 0.1568(2) 0.0330(10) Uani 1 1 d . . . . .
C17 C 0.93407(9) 0.1060(6) 0.1094(2) 0.0338(10) Uani 1 1 d . . . . .
C18 C 0.96397(10) 0.1087(7) 0.1122(3) 0.0473(13) Uani 1 1 d . . . . .
H18 H 0.9745 0.0197 0.0972 0.057 Uiso 1 1 calc R U . . .
C19 C 0.97764(10) 0.2472(8) 0.1380(3) 0.0499(14) Uani 1 1 d . . . . .
C20 C 1.01012(12) 0.2627(10) 0.1411(4) 0.081(2) Uani 1 1 d . . . . .
H20A H 1.0156 0.3385 0.1050 0.122 Uiso 1 1 calc R U . . .
H20B H 1.0186 0.1583 0.1323 0.122 Uiso 1 1 calc R U . . .
H20C H 1.0169 0.3011 0.1879 0.122 Uiso 1 1 calc R U . . .
C21 C 0.91551(9) 0.4929(6) 0.1817(2) 0.0331(10) Uani 1 1 d . . . . .
C22 C 0.92536(11) 0.6322(6) 0.2147(3) 0.0447(12) Uani 1 1 d . . . . .
H22 H 0.9451 0.6532 0.2209 0.054 Uiso 1 1 calc R U . . .
C23 C 0.90532(13) 0.7419(6) 0.2387(3) 0.0526(14) Uani 1 1 d . . . . .
H23 H 0.9115 0.8354 0.2633 0.063 Uiso 1 1 calc R U . . .
C24 C 0.87632(13) 0.7121(7) 0.2260(3) 0.0502(14) Uani 1 1 d . . . . .
H24 H 0.8627 0.7874 0.2397 0.060 Uiso 1 1 calc R U . . .
C25 C 0.86766(10) 0.5681(6) 0.1926(2) 0.0366(11) Uani 1 1 d . . . . .
H25 H 0.8480 0.5469 0.1849 0.044 Uiso 1 1 calc R U . . .
C26 C 0.87163(11) -0.1134(6) 0.0637(2) 0.0385(11) Uani 1 1 d . . . . .
C27 C 0.89141(13) -0.2235(6) 0.0376(3) 0.0488(13) Uani 1 1 d . . . . .
H27 H 0.8868 -0.3213 0.0145 0.059 Uiso 1 1 calc R U . . .
C28 C 0.91850(12) -0.1639(6) 0.0518(3) 0.0443(12) Uani 1 1 d . . . . .
C29 C 0.83958(12) -0.1279(7) 0.0600(3) 0.0547(14) Uani 1 1 d . . . . .
H29A H 0.8329 -0.1247 0.1078 0.082 Uiso 1 1 calc R U . . .
H29B H 0.8340 -0.2292 0.0375 0.082 Uiso 1 1 calc R U . . .
H29C H 0.8312 -0.0393 0.0323 0.082 Uiso 1 1 calc R U . . .
C30 C 0.94717(14) -0.2319(8) 0.0352(4) 0.0655(17) Uani 1 1 d . . . . .
H30A H 0.9444 -0.3322 0.0092 0.098 Uiso 1 1 calc R U . . .
H30B H 0.9585 -0.2518 0.0794 0.098 Uiso 1 1 calc R U . . .
H30C H 0.9571 -0.1555 0.0065 0.098 Uiso 1 1 calc R U . . .
B1 B 0.79088(17) 0.6487(12) 0.2150(5) 0.070(2) Uani 1 1 d . . . . .
F1 F 0.79959(9) 0.5950(6) 0.1501(2) 0.0861(12) Uani 1 1 d . . . . .
F2 F 0.76226(9) 0.6548(10) 0.2159(3) 0.143(3) Uani 1 1 d . . . . .
F3 F 0.80417(16) 0.7895(8) 0.2310(4) 0.166(3) Uani 1 1 d . . . . .
F4 F 0.80157(12) 0.5393(8) 0.2665(3) 0.128(2) Uani 1 1 d . . . . .
B2 B 0.96107(17) 0.2289(12) -0.0829(4) 0.080(3) Uani 1 1 d D . . . .
F5 F 0.93904(12) 0.1244(7) -0.0688(3) 0.126(2) Uani 1 1 d D . . . .
F6 F 0.9871(3) 0.200(3) -0.1017(16) 0.171(10) Uani 0.373(16) 1 d D U P . .
F7 F 0.9633(5) 0.336(2) -0.0225(7) 0.114(7) Uani 0.373(16) 1 d D U P . .
F8 F 0.9485(4) 0.343(3) -0.1295(10) 0.137(8) Uani 0.373(16) 1 d D U P . .
F6A F 0.9547(3) 0.3735(13) -0.0599(12) 0.154(6) Uani 0.627(16) 1 d D U P . .
F7A F 0.9652(3) 0.216(2) -0.1547(5) 0.176(6) Uani 0.627(16) 1 d D U P . .
F8A F 0.98430(19) 0.1528(15) -0.0490(6) 0.125(4) Uani 0.627(16) 1 d D U P . .
O1 O 0.7594(8) 0.679(4) -0.0535(18) 0.266(17) Uani 0.41 1 d D U P A -1
H1 H 0.7505 0.7065 -0.0911 0.399 Uiso 0.41 1 calc R U P A -1
C31 C 0.7413(7) 0.677(4) 0.0001(19) 0.141(11) Uani 0.41 1 d D U P A -1
H31A H 0.7522 0.6509 0.0449 0.169 Uiso 0.41 1 calc R U P A -1
H31B H 0.7270 0.5915 -0.0091 0.169 Uiso 0.41 1 calc R U P A -1
C32 C 0.7259(7) 0.833(4) 0.0090(14) 0.159(13) Uani 0.41 1 d D U P A -1
H32A H 0.7133 0.8246 0.0480 0.239 Uiso 0.41 1 calc R U P A -1
H32B H 0.7398 0.9184 0.0193 0.239 Uiso 0.41 1 calc R U P A -1
H32C H 0.7147 0.8589 -0.0347 0.239 Uiso 0.41 1 calc R U P A -1
O2 O 0.9856(3) -0.113(2) 0.2391(11) 0.118(6) Uani 0.4 1 d D U P B -2
H1O H 0.995(5) -0.19(2) 0.268(11) 0.142 Uiso 0.4 1 d D U P C -2
H2O H 0.998(4) -0.03(2) 0.231(14) 0.142 Uiso 0.4 1 d D U P D -2

loop_
_atom_site_aniso_label
_atom_site_aniso_U_11
_atom_site_aniso_U_22
_atom_site_aniso_U_33
_atom_site_aniso_U_23
_atom_site_aniso_U_13
_atom_site_aniso_U_12
Fe1 0.0235(3) 0.0303(4) 0.0293(3) -0.0017(3) 0.0012(2) -0.0002(3)
N1 0.030(2) 0.070(3) 0.039(2) -0.002(2) -0.0021(17) 0.001(2)
C1 0.028(2) 0.041(3) 0.032(2) -0.001(2) -0.0007(18) 0.0009(19)
N2 0.0309(18) 0.028(2) 0.0259(18) -0.0003(15) 0.0013(14) 0.0025(15)
C2 0.032(2) 0.036(3) 0.031(2) -0.0052(19) -0.0003(18) 0.0008(19)
N3 0.0285(18) 0.031(2) 0.032(2) -0.0062(16) 0.0017(15) -0.0002(15)
C3 0.032(2) 0.056(3) 0.040(3) -0.003(2) 0.007(2) -0.005(2)
N4 0.0267(19) 0.046(2) 0.034(2) -0.0017(18) 0.0018(15) -0.0046(17)
C4 0.028(2) 0.072(4) 0.044(3) -0.009(3) 0.000(2) -0.004(2)
N5 0.0286(19) 0.035(2) 0.031(2) -0.0025(16) -0.0013(15) 0.0000(16)
C5 0.029(3) 0.161(8) 0.064(4) 0.003(5) 0.000(3) 0.002(4)
C6 0.033(2) 0.040(3) 0.033(2) -0.004(2) 0.0014(19) 0.001(2)
N6 0.030(2) 0.058(3) 0.048(3) -0.006(2) 0.0034(18) -0.007(2)
N7 0.0288(18) 0.027(2) 0.0294(19) 0.0002(15) 0.0021(14) 0.0006(15)
C7 0.038(3) 0.069(4) 0.035(3) 0.003(3) -0.004(2) 0.000(3)
N8 0.0295(18) 0.032(2) 0.0304(19) 0.0015(16) 0.0003(15) 0.0020(16)
C8 0.058(3) 0.076(4) 0.033(3) 0.007(3) -0.001(2) -0.002(3)
N9 0.040(2) 0.028(2) 0.039(2) -0.0053(17) 0.0101(17) 0.0051(17)
C9 0.059(3) 0.060(4) 0.030(3) -0.004(2) 0.012(2) -0.006(3)
N10 0.0331(19) 0.032(2) 0.030(2) -0.0007(16) 0.0012(15) -0.0030(16)
C10 0.035(2) 0.042(3) 0.039(3) -0.003(2) 0.009(2) -0.002(2)
C11 0.041(3) 0.036(3) 0.037(3) -0.004(2) -0.005(2) -0.005(2)
C12 0.053(3) 0.068(4) 0.030(3) 0.000(2) -0.004(2) -0.010(3)
C13 0.045(3) 0.064(4) 0.034(3) -0.002(2) 0.008(2) -0.009(3)
C14 0.045(3) 0.051(3) 0.043(3) 0.001(2) -0.013(2) -0.005(2)
C15 0.057(4) 0.131(7) 0.039(3) 0.003(4) 0.017(3) -0.020(4)
C16 0.028(2) 0.038(3) 0.034(2) 0.000(2) 0.0026(18) -0.0045(19)
C17 0.032(2) 0.036(3) 0.034(2) 0.000(2) 0.0068(18) 0.006(2)
C18 0.033(3) 0.056(3) 0.053(3) -0.004(3) 0.007(2) 0.011(2)
C19 0.027(2) 0.070(4) 0.053(3) -0.005(3) 0.005(2) 0.004(3)
C20 0.028(3) 0.113(6) 0.104(6) -0.023(5) 0.008(3) -0.009(3)
C21 0.033(2) 0.035(3) 0.031(2) 0.0000(19) 0.0009(18) -0.0053(19)
C22 0.048(3) 0.039(3) 0.047(3) 0.000(2) -0.002(2) -0.010(2)
C23 0.076(4) 0.031(3) 0.050(3) -0.011(2) 0.001(3) -0.005(3)
C24 0.066(4) 0.040(3) 0.045(3) -0.002(2) 0.009(3) 0.013(3)
C25 0.039(2) 0.036(3) 0.035(3) 0.005(2) 0.007(2) 0.006(2)
C26 0.050(3) 0.033(3) 0.031(2) 0.003(2) 0.000(2) -0.007(2)
C27 0.073(4) 0.035(3) 0.039(3) -0.006(2) 0.002(3) -0.004(3)
C28 0.065(3) 0.031(3) 0.038(3) 0.001(2) 0.012(2) 0.006(2)
C29 0.056(3) 0.046(3) 0.060(4) -0.004(3) -0.006(3) -0.009(3)
C30 0.074(4) 0.050(4) 0.075(4) -0.015(3) 0.024(3) 0.014(3)
B1 0.055(4) 0.083(6) 0.072(5) -0.014(5) 0.012(4) 0.006(4)
F1 0.075(3) 0.105(3) 0.080(3) -0.017(2) 0.018(2) 0.003(2)
F2 0.051(2) 0.271(8) 0.110(4) -0.014(5) 0.020(2) 0.025(4)
F3 0.182(6) 0.110(5) 0.210(8) -0.081(5) 0.048(5) -0.033(4)
F4 0.110(4) 0.176(6) 0.095(4) 0.010(4) -0.013(3) 0.010(4)
B2 0.053(4) 0.108(8) 0.080(6) 0.009(5) 0.016(4) 0.022(5)
F5 0.122(4) 0.094(4) 0.166(5) -0.039(4) 0.042(4) -0.012(3)
F6 0.091(10) 0.226(17) 0.200(19) -0.034(15) 0.050(12) 0.047(11)
F7 0.168(15) 0.100(12) 0.070(8) -0.015(7) -0.025(8) -0.024(10)
F8 0.123(13) 0.182(16) 0.103(11) 0.046(11) -0.022(9) 0.011(11)
F6A 0.092(7) 0.090(7) 0.286(17) -0.026(10) 0.073(10) -0.010(6)
F7A 0.168(10) 0.272(14) 0.087(7) 0.058(8) 0.009(7) 0.043(10)
F8A 0.082(6) 0.196(10) 0.096(7) 0.013(6) 0.000(5) 0.052(6)
O1 0.28(3) 0.20(3) 0.31(3) 0.11(3) -0.06(3) 0.03(2)
C31 0.157(19) 0.135(18) 0.132(17) 0.025(15) 0.011(15) 0.000(15)
C32 0.27(3) 0.15(2) 0.066(14) 0.025(16) 0.012(19) -0.06(2)
O2 0.132(13) 0.121(14) 0.103(12) 0.030(10) 0.009(11) -0.003(11)

loop_
_atom_type_symbol
_atom_type_description
_atom_type_scat_dispersion_real
_atom_type_scat_dispersion_imag
_atom_type_scat_source
C C 0.0033 0.0016 'International Tables Vol C Tables 4.2.6.8 and 6.1.1.4'
H H 0.0000 0.0000 'International Tables Vol C Tables 4.2.6.8 and 6.1.1.4'
B B 0.0013 0.0007 'International Tables Vol C Tables 4.2.6.8 and 6.1.1.4'
N N 0.0061 0.0033 'International Tables Vol C Tables 4.2.6.8 and 6.1.1.4'
O O 0.0106 0.0060 'International Tables Vol C Tables 4.2.6.8 and 6.1.1.4'
F F 0.0171 0.0103 'International Tables Vol C Tables 4.2.6.8 and 6.1.1.4'
Fe Fe 0.3463 0.8444 'International Tables Vol C Tables 4.2.6.8 and 6.1.1.4'

loop_
_geom_angle_atom_site_label_1
_geom_angle_atom_site_label_2
_geom_angle_atom_site_label_3
_geom_angle
N7 Fe1 N2 179.21(15)
N7 Fe1 N8 80.91(15)
N2 Fe1 N8 99.47(15)
N7 Fe1 N3 98.63(15)
N2 Fe1 N3 80.68(15)
N8 Fe1 N3 93.29(15)
N7 Fe1 N10 79.10(15)
N2 Fe1 N10 100.51(15)
N8 Fe1 N10 160.01(15)
N3 Fe1 N10 89.38(15)
N7 Fe1 N5 101.65(15)
N2 Fe1 N5 79.06(14)
N8 Fe1 N5 88.20(15)
N3 Fe1 N5 159.64(14)
N10 Fe1 N5 96.13(15)
C1 N1 C4 116.1(4)
N1 C1 N2 124.7(4)
N1 C1 C6 123.4(4)
N2 C1 C6 111.8(4)
C2 N2 C1 118.3(4)
C2 N2 Fe1 122.3(3)
C1 N2 Fe1 119.3(3)
N2 C2 C3 121.3(4)
N2 C2 N4 110.4(4)
C3 C2 N4 128.3(4)
C10 N3 C6 117.0(4)
C10 N3 Fe1 128.3(3)
C6 N3 Fe1 114.7(3)
C2 C3 C4 116.5(5)
C2 C3 H3 121.8
C4 C3 H3 121.8
C13 N4 N5 110.6(4)
C13 N4 C2 133.2(4)
N5 N4 C2 115.6(4)
N1 C4 C3 123.1(4)
N1 C4 C5 116.5(5)
C3 C4 C5 120.4(5)
C11 N5 N4 104.9(4)
C11 N5 Fe1 142.2(3)
N4 N5 Fe1 112.4(3)
C4 C5 H5A 109.5
C4 C5 H5B 109.5
H5A C5 H5B 109.5
C4 C5 H5C 109.5
H5A C5 H5C 109.5
H5B C5 H5C 109.5
N3 C6 C7 122.9(4)
N3 C6 C1 113.5(4)
C7 C6 C1 123.6(4)
C16 N6 C19 116.3(4)
C17 N7 C16 118.7(4)
C17 N7 Fe1 122.1(3)
C16 N7 Fe1 119.2(3)
C6 C7 C8 118.7(5)
C6 C7 H7 120.6
C8 C7 H7 120.6
C25 N8 C21 117.7(4)
C25 N8 Fe1 127.8(3)
C21 N8 Fe1 114.2(3)
C9 C8 C7 118.8(5)
C9 C8 H8 120.6
C7 C8 H8 120.6
C28 N9 C17 133.4(4)
C28 N9 N10 109.9(4)
C17 N9 N10 116.6(3)
C10 C9 C8 119.8(5)
C10 C9 H9 120.1
C8 C9 H9 120.1
C26 N10 N9 105.8(4)
C26 N10 Fe1 141.9(3)
N9 N10 Fe1 111.9(3)
N3 C10 C9 122.8(5)
N3 C10 H10 118.6
C9 C10 H10 118.6
N5 C11 C12 110.8(4)
N5 C11 C14 122.3(4)
C12 C11 C14 126.9(4)
C13 C12 C11 107.2(4)
C13 C12 H12 126.4
C11 C12 H12 126.4
C12 C13 N4 106.4(4)
C12 C13 C15 130.0(5)
N4 C13 C15 123.5(5)
C11 C14 H14A 109.5
C11 C14 H14B 109.5
H14A C14 H14B 109.5
C11 C14 H14C 109.5
H14A C14 H14C 109.5
H14B C14 H14C 109.5
C13 C15 H15A 109.5
C13 C15 H15B 109.5
H15A C15 H15B 109.5
C13 C15 H15C 109.5
H15A C15 H15C 109.5
H15B C15 H15C 109.5
N6 C16 N7 124.9(4)
N6 C16 C21 123.1(4)
N7 C16 C21 111.9(4)
N7 C17 C18 119.9(4)
N7 C17 N9 110.3(4)
C18 C17 N9 129.8(4)
C19 C18 C17 117.7(5)
C19 C18 H18 121.2
C17 C18 H18 121.2
N6 C19 C18 122.4(4)
N6 C19 C20 116.2(5)
C18 C19 C20 121.4(5)
C19 C20 H20A 109.5
C19 C20 H20B 109.5
H20A C20 H20B 109.5
C19 C20 H20C 109.5
H20A C20 H20C 109.5
H20B C20 H20C 109.5
N8 C21 C22 122.7(4)
N8 C21 C16 113.6(4)
C22 C21 C16 123.6(4)
C21 C22 C23 118.6(5)
C21 C22 H22 120.7
C23 C22 H22 120.7
C24 C23 C22 119.7(5)
C24 C23 H23 120.1
C22 C23 H23 120.1
C23 C24 C25 118.9(5)
C23 C24 H24 120.5
C25 C24 H24 120.5
N8 C25 C24 122.2(5)
N8 C25 H25 118.9
C24 C25 H25 118.9
N10 C26 C27 110.0(4)
N10 C26 C29 122.6(5)
C27 C26 C29 127.3(5)
C28 C27 C26 108.5(5)
C28 C27 H27 125.8
C26 C27 H27 125.8
C27 C28 N9 105.8(5)
C27 C28 C30 130.5(5)
N9 C28 C30 123.7(5)
C26 C29 H29A 109.5
C26 C29 H29B 109.5
H29A C29 H29B 109.5
C26 C29 H29C 109.5
H29A C29 H29C 109.5
H29B C29 H29C 109.5
C28 C30 H30A 109.5
C28 C30 H30B 109.5
H30A C30 H30B 109.5
C28 C30 H30C 109.5
H30A C30 H30C 109.5
H30B C30 H30C 109.5
F2 B1 F3 114.3(8)
F2 B1 F1 111.8(7)
F3 B1 F1 108.7(7)
F2 B1 F4 109.3(7)
F3 B1 F4 105.5(7)
F1 B1 F4 106.8(7)
F6A B2 F6 119.0(14)
F6A B2 F8A 117.0(12)
F6 B2 F8A 47.3(12)
F6A B2 F8 59.5(10)
F6 B2 F8 108.5(15)
F8A B2 F8 153.1(11)
F6A B2 F7A 116.2(12)
F6 B2 F7A 62.3(13)
F8A B2 F7A 105.3(8)
F8 B2 F7A 61.2(10)
F6A B2 F5 109.0(7)
F6 B2 F5 130.7(14)
F8A B2 F5 101.5(9)
F8 B2 F5 104.7(10)
F7A B2 F5 106.6(9)
F6A B2 F7 35.5(10)
F6 B2 F7 107.5(14)
F8A B2 F7 84.3(10)
F8 B2 F7 94.8(12)
F7A B2 F7 144.3(13)
F5 B2 F7 104.8(10)
F8A F6 B2 69.7(11)
F8A F6 F7A 124.4(16)
B2 F6 F7A 61.3(9)
F6A F7 B2 64.2(11)
F7A F8 B2 58.8(9)
F7A F8 F6A 112.0(12)
B2 F8 F6A 57.3(7)
F7 F6A B2 80.3(15)
F7 F6A F8 143.2(19)
B2 F6A F8 63.2(9)
F8 F7A F6 103.1(13)
F8 F7A B2 60.0(8)
F6 F7A B2 56.4(8)
F6 F8A B2 62.9(9)
C31 O1 H1 109.5
O1 C31 C32 113(2)
O1 C31 H31A 108.9
C32 C31 H31A 108.9
O1 C31 H31B 108.9
C32 C31 H31B 108.9
H31A C31 H31B 107.7
C31 C32 H32A 109.5
C31 C32 H32B 109.5
H32A C32 H32B 109.5
C31 C32 H32C 109.5
H32A C32 H32C 109.5
H32B C32 H32C 109.5
H1O O2 H2O 108(5)

loop_
_geom_bond_atom_site_label_1
_geom_bond_atom_site_label_2
_geom_bond_distance
Fe1 N7 1.888(3)
Fe1 N2 1.889(3)
Fe1 N8 1.982(4)
Fe1 N3 1.983(4)
Fe1 N10 1.998(4)
Fe1 N5 2.005(4)
N1 C1 1.324(6)
N1 C4 1.353(7)
C1 N2 1.352(6)
C1 C6 1.461(6)
N2 C2 1.333(6)
C2 C3 1.378(6)
C2 N4 1.411(6)
N3 C10 1.356(6)
N3 C6 1.360(6)
C3 C4 1.385(7)
C3 H3 0.9300
N4 C13 1.365(6)
N4 N5 1.400(5)
C4 C5 1.491(7)
N5 C11 1.320(6)
C5 H5A 0.9600
C5 H5B 0.9600
C5 H5C 0.9600
C6 C7 1.379(7)
N6 C16 1.317(6)
N6 C19 1.345(7)
N7 C17 1.332(6)
N7 C16 1.343(6)
C7 C8 1.393(7)
C7 H7 0.9300
N8 C25 1.345(6)
N8 C21 1.362(5)
C8 C9 1.372(8)
C8 H8 0.9300
N9 C28 1.386(6)
N9 C17 1.389(6)
N9 N10 1.397(5)
C9 C10 1.372(7)
C9 H9 0.9300
N10 C26 1.329(6)
C10 H10 0.9300
C11 C12 1.402(7)
C11 C14 1.496(7)
C12 C13 1.356(7)
C12 H12 0.9300
C13 C15 1.496(7)
C14 H14A 0.9600
C14 H14B 0.9600
C14 H14C 0.9600
C15 H15A 0.9600
C15 H15B 0.9600
C15 H15C 0.9600
C16 C21 1.463(7)
C17 C18 1.381(6)
C18 C19 1.374(8)
C18 H18 0.9300
C19 C20 1.505(7)
C20 H20A 0.9600
C20 H20B 0.9600
C20 H20C 0.9600
C21 C22 1.363(7)
C22 C23 1.385(8)
C22 H22 0.9300
C23 C24 1.370(8)
C23 H23 0.9300
C24 C25 1.384(7)
C24 H24 0.9300
C25 H25 0.9300
C26 C27 1.393(7)
C26 C29 1.484(7)
C27 C28 1.356(8)
C27 H27 0.9300
C28 C30 1.488(8)
C29 H29A 0.9600
C29 H29B 0.9600
C29 H29C 0.9600
C30 H30A 0.9600
C30 H30B 0.9600
C30 H30C 0.9600
B1 F2 1.326(8)
B1 F3 1.335(10)
B1 F1 1.367(9)
B1 F4 1.383(10)
B2 F6A 1.302(12)
B2 F6 1.294(13)
B2 F8A 1.363(10)
B2 F8 1.381(14)
B2 F7A 1.364(11)
B2 F5 1.369(10)
B2 F7 1.425(14)
F6 F8A 1.07(3)
F6 F7A 1.38(3)
F7 F6A 0.84(2)
F8 F7A 1.40(2)
F8 F6A 1.33(2)
O1 C31 1.341(18)
O1 H1 0.8200
C31 C32 1.483(19)
C31 H31A 0.9700
C31 H31B 0.9700
C32 H32A 0.9600
C32 H32B 0.9600
C32 H32C 0.9600
O2 H1O 0.90(2)
O2 H2O 0.90(2)

loop_
_geom_torsion_atom_site_label_1
_geom_torsion_atom_site_label_2
_geom_torsion_atom_site_label_3
_geom_torsion_atom_site_label_4
_geom_torsion
C4 N1 C1 N2 0.9(8)
C4 N1 C1 C6 178.5(5)
N1 C1 N2 C2 -0.5(7)
C6 C1 N2 C2 -178.3(4)
N1 C1 N2 Fe1 176.6(4)
C6 C1 N2 Fe1 -1.2(5)
N8 Fe1 N2 C2 -90.7(4)
N3 Fe1 N2 C2 177.5(4)
N10 Fe1 N2 C2 89.8(4)
N5 Fe1 N2 C2 -4.4(3)
N8 Fe1 N2 C1 92.3(3)
N3 Fe1 N2 C1 0.5(3)
N10 Fe1 N2 C1 -87.1(4)
N5 Fe1 N2 C1 178.6(4)
C1 N2 C2 C3 0.4(7)
Fe1 N2 C2 C3 -176.6(4)
C1 N2 C2 N4 -178.9(4)
Fe1 N2 C2 N4 4.1(5)
N2 C2 C3 C4 -0.7(7)
N4 C2 C3 C4 178.4(5)
N2 C2 N4 C13 169.9(5)
C3 C2 N4 C13 -9.3(9)
N2 C2 N4 N5 -0.6(6)
C3 C2 N4 N5 -179.8(5)
C1 N1 C4 C3 -1.3(8)
C1 N1 C4 C5 176.6(6)
C2 C3 C4 N1 1.2(8)
C2 C3 C4 C5 -176.6(6)
C13 N4 N5 C11 -1.1(5)
C2 N4 N5 C11 171.5(4)
C13 N4 N5 Fe1 -175.3(3)
C2 N4 N5 Fe1 -2.7(5)
C10 N3 C6 C7 -2.6(7)
Fe1 N3 C6 C7 178.9(4)
C10 N3 C6 C1 177.4(4)
Fe1 N3 C6 C1 -1.1(5)
N1 C1 C6 N3 -176.4(4)
N2 C1 C6 N3 1.5(6)
N1 C1 C6 C7 3.6(8)
N2 C1 C6 C7 -178.6(5)
N8 Fe1 N7 C17 -178.2(4)
N3 Fe1 N7 C17 -86.2(4)
N10 Fe1 N7 C17 1.4(3)
N5 Fe1 N7 C17 95.5(4)
N8 Fe1 N7 C16 0.3(3)
N3 Fe1 N7 C16 92.3(3)
N10 Fe1 N7 C16 180.0(3)
N5 Fe1 N7 C16 -85.9(3)
N3 C6 C7 C8 2.1(8)
C1 C6 C7 C8 -177.9(5)
C6 C7 C8 C9 -0.8(9)
C7 C8 C9 C10 0.2(9)
C28 N9 N10 C26 0.2(5)
C17 N9 N10 C26 176.4(4)
C28 N9 N10 Fe1 -173.6(3)
C17 N9 N10 Fe1 2.6(5)
C6 N3 C10 C9 2.0(7)
Fe1 N3 C10 C9 -179.8(4)
C8 C9 C10 N3 -0.8(8)
N4 N5 C11 C12 1.7(6)
Fe1 N5 C11 C12 172.9(4)
N4 N5 C11 C14 -177.0(4)
Fe1 N5 C11 C14 -5.8(8)
N5 C11 C12 C13 -1.8(7)
C14 C11 C12 C13 176.8(5)
C11 C12 C13 N4 1.0(6)
C11 C12 C13 C15 -177.5(7)
N5 N4 C13 C12 0.1(6)
C2 N4 C13 C12 -170.8(5)
N5 N4 C13 C15 178.7(6)
C2 N4 C13 C15 7.8(10)
C19 N6 C16 N7 0.4(7)
C19 N6 C16 C21 177.6(5)
C17 N7 C16 N6 -1.8(7)
Fe1 N7 C16 N6 179.6(4)
C17 N7 C16 C21 -179.2(4)
Fe1 N7 C16 C21 2.2(5)
C16 N7 C17 C18 2.4(7)
Fe1 N7 C17 C18 -179.1(4)
C16 N7 C17 N9 -178.9(4)
Fe1 N7 C17 N9 -0.4(5)
C28 N9 C17 N7 173.6(5)
N10 N9 C17 N7 -1.5(5)
C28 N9 C17 C18 -7.9(9)
N10 N9 C17 C18 177.0(5)
N7 C17 C18 C19 -1.7(7)
N9 C17 C18 C19 179.9(5)
C16 N6 C19 C18 0.3(8)
C16 N6 C19 C20 179.0(5)
C17 C18 C19 N6 0.4(8)
C17 C18 C19 C20 -178.3(6)
C25 N8 C21 C22 1.3(7)
Fe1 N8 C21 C22 -173.3(4)
C25 N8 C21 C16 179.4(4)
Fe1 N8 C21 C16 4.9(5)
N6 C16 C21 N8 177.9(4)
N7 C16 C21 N8 -4.6(6)
N6 C16 C21 C22 -3.9(7)
N7 C16 C21 C22 173.6(4)
N8 C21 C22 C23 0.6(7)
C16 C21 C22 C23 -177.3(5)
C21 C22 C23 C24 -2.9(8)
C22 C23 C24 C25 3.3(8)
C21 N8 C25 C24 -0.9(7)
Fe1 N8 C25 C24 172.8(4)
C23 C24 C25 N8 -1.4(8)
N9 N10 C26 C27 -0.5(5)
Fe1 N10 C26 C27 170.2(4)
N9 N10 C26 C29 -179.8(4)
Fe1 N10 C26 C29 -9.1(8)
N10 C26 C27 C28 0.6(6)
C29 C26 C27 C28 179.9(5)
C26 C27 C28 N9 -0.5(6)
C26 C27 C28 C30 -179.6(6)
C17 N9 C28 C27 -175.2(5)
N10 N9 C28 C27 0.2(5)
C17 N9 C28 C30 4.1(9)
N10 N9 C28 C30 179.4(5)
F6A B2 F6 F8A 101.2(19)
F8 B2 F6 F8A 165.9(16)
F7A B2 F6 F8A -153(2)
F5 B2 F6 F8A -64(2)
F7 B2 F6 F8A 64.5(17)
F6A B2 F6 F7A -106.1(16)
F8A B2 F6 F7A 153(2)
F8 B2 F6 F7A -41.4(15)
F5 B2 F6 F7A 88.5(18)
F7 B2 F6 F7A -142.8(14)
F6 B2 F7 F6A 116(2)
F8A B2 F7 F6A 158(2)
F8 B2 F7 F6A 4.6(19)
F7A B2 F7 F6A 49(3)
F5 B2 F7 F6A -102.0(18)
F6A B2 F8 F7A 155.3(14)
F6 B2 F8 F7A 41.9(15)
F8A B2 F8 F7A 65(3)
F5 B2 F8 F7A -101.1(11)
F7 B2 F8 F7A 152.2(14)
F6 B2 F8 F6A -113.4(15)
F8A B2 F8 F6A -90(3)
F7A B2 F8 F6A -155.3(14)
F5 B2 F8 F6A 103.6(9)
F7 B2 F8 F6A -3.1(13)
B2 F7 F6A F8 -8(3)
F6 B2 F6A F7 -79(2)
F8A B2 F6A F7 -25(2)
F8 B2 F6A F7 -175(2)
F7A B2 F6A F7 -151(2)
F5 B2 F6A F7 89(2)
F6 B2 F6A F8 95.4(18)
F8A B2 F6A F8 149.5(13)
F7A B2 F6A F8 24.1(13)
F5 B2 F6A F8 -96.2(11)
F7 B2 F6A F8 175(2)
F7A F8 F6A F7 -14(4)
B2 F8 F6A F7 9(4)
F7A F8 F6A B2 -22.7(12)
B2 F8 F7A F6 -37.7(13)
F6A F8 F7A F6 -15(2)
F6A F8 F7A B2 22.3(12)
F8A F6 F7A F8 71(3)
B2 F6 F7A F8 39.5(13)
F8A F6 F7A B2 31(2)
F6A B2 F7A F8 -23.7(13)
F6 B2 F7A F8 -134.3(18)
F8A B2 F7A F8 -154.8(13)
F5 B2 F7A F8 98.0(11)
F7 B2 F7A F8 -53(2)
F6A B2 F7A F6 110.7(16)
F8A B2 F7A F6 -20.5(16)
F8 B2 F7A F6 134.3(18)
F5 B2 F7A F6 -127.7(15)
F7 B2 F7A F6 81(2)
F7A F6 F8A B2 -29.2(18)
F6A B2 F8A F6 -105.8(19)
F8 B2 F8A F6 -31(3)
F7A B2 F8A F6 24.9(19)
F5 B2 F8A F6 135.9(17)
F7 B2 F8A F6 -120.1(19)

loop_
_restr_distance_atom_site_label_1
_restr_distance_atom_site_label_2
_restr_distance_site_symmetry_2
_restr_distance_target
_restr_distance_target_weight_param
_restr_distance_diff
_restr_distance_details
B2 F6 1_555 1.37 0.02 -0.07 'generated by SHELX DFIX'
B2 F7 1_555 1.37 0.02 0.05 'generated by SHELX DFIX'
B2 F8 1_555 1.37 0.02 0.01 'generated by SHELX DFIX'
B2 F6A 1_555 1.37 0.02 -0.07 'generated by SHELX DFIX'
B2 F7A 1_555 1.37 0.02 -0.01 'generated by SHELX DFIX'
B2 F8A 1_555 1.37 0.02 -0.01 'generated by SHELX DFIX'
O1 C31 1_555 1.42 0.02 -0.08 'generated by SHELX DFIX'
C31 C32 1_555 1.52 0.02 -0.04 'generated by SHELX DFIX'
O2 H1O 1_555 0.90 0.02 0.02 'generated by SHELX DFIX'
O2 H2O 1_555 0.90 0.02 0.01 'generated by SHELX DFIX'
F5 F6 1_555 2.24 0.04 0.18 'generated by SHELX DANG'
F5 F7 1_555 2.24 0.04 -0.03 'generated by SHELX DANG'
F5 F8 1_555 2.24 0.04 -0.06 'generated by SHELX DANG'
F5 F6A 1_555 2.24 0.04 -0.07 'generated by SHELX DANG'
F5 F7A 1_555 2.24 0.04 -0.05 'generated by SHELX DANG'
F5 F8A 1_555 2.24 0.04 -0.12 'generated by SHELX DANG'
F6 F7 1_555 2.24 0.04 -0.04 'generated by SHELX DANG'
F6 F8 1_555 2.24 0.04 -0.07 'generated by SHELX DANG'
F7 F8 1_555 2.24 0.04 -0.17 'generated by SHELX DANG'
F6A F7A 1_555 2.24 0.04 0.02 'generated by SHELX DANG'
F6A F8A 1_555 2.24 0.04 0.03 'generated by SHELX DANG'
F7A F8A 1_555 2.24 0.04 -0.07 'generated by SHELX DANG'
O1 C32 1_555 2.41 0.04 -0.05 'generated by SHELX DANG'
H1O H2O 1_555 1.47 0.04 0.02 'generated by SHELX DANG'
